data_2206386
loop_
_publ_author_name
'You, Zhong-Lu'

_publ_section_title Methanol[4-nitro-2-(pyridin-2-ylmethyliminomethyl)phenolato](thiocyanato)zinc(II)
_journal_coeditor_code CI6613
_journal_issue 8
_journal_name_full 'Acta Crystallographica Section E'
_journal_page_first m1571
_journal_page_last m1573
_journal_paper_doi 10.1107/S160053680502218X
_journal_volume 61
_journal_year 2005
_chemical_formula_iupac '[Zn (C13 H10 N3 O3) (N C S) (C H4 O)]'
_chemical_formula_moiety 'C15 H14 N4 O4 S Zn'
_chemical_formula_sum 'C15 H14 N4 O4 S Zn'
_chemical_formula_weight 411.73
_chemical_name_systematic
;
Methanol[4-nitro-2-(pyridin-2-ylmethyliminomethyl)phenolato](thiocyanato)
zinc(II)
;
_space_group_IT_number 14
_symmetry_cell_setting monoclinic
_symmetry_space_group_name_Hall '-P 2ybc'
_symmetry_space_group_name_H-M 'P 1 21/c 1'
_atom_sites_solution_hydrogens geom
_atom_sites_solution_primary direct
_atom_sites_solution_secondary difmap
_audit_creation_method SHELXL-97
_cell_angle_alpha 90.00
_cell_angle_beta 94.1330(10)
_cell_angle_gamma 90.00
_cell_formula_units_Z 4
_cell_length_a 10.6170(10)
_cell_length_b 11.3990(10)
_cell_length_c 13.6910(10)
_cell_measurement_reflns_used 5978
_cell_measurement_temperature 298(2)
_cell_measurement_theta_max 28.26
_cell_measurement_theta_min 2.33
_cell_volume 1652.6(2)
_computing_cell_refinement 'SAINT (Bruker, 1998)'
_computing_data_collection 'SMART (Bruker, 1998)'
_computing_data_reduction SAINT
_computing_molecular_graphics 'SHELXTL (Sheldrick, 1997b)'
_computing_publication_material SHELXTL
_computing_structure_refinement 'SHELXL97 (Sheldrick, 1997a)'
_computing_structure_solution 'SHELXS97 (Sheldrick, 1997a)'
_diffrn_ambient_temperature 298(2)
_diffrn_measured_fraction_theta_full 0.992
_diffrn_measured_fraction_theta_max 0.992
_diffrn_measurement_device_type 'Bruker SMART CCD area-detector'
_diffrn_measurement_method '\f and \w'
_diffrn_radiation_monochromator graphite
_diffrn_radiation_source 'fine-focus sealed tube'
_diffrn_radiation_type MoK\a
_diffrn_radiation_wavelength 0.71073
_diffrn_reflns_av_R_equivalents 0.0208
_diffrn_reflns_av_sigmaI/netI 0.0216
_diffrn_reflns_limit_h_max 13
_diffrn_reflns_limit_h_min -13
_diffrn_reflns_limit_k_max 14
_diffrn_reflns_limit_k_min -14
_diffrn_reflns_limit_l_max 17
_diffrn_reflns_limit_l_min -17
_diffrn_reflns_number 13802
_diffrn_reflns_theta_full 27.50
_diffrn_reflns_theta_max 27.50
_diffrn_reflns_theta_min 1.92
_diffrn_standards_decay_% 0
_diffrn_standards_number 0
_exptl_absorpt_coefficient_mu 1.641
_exptl_absorpt_correction_T_max 0.7349
_exptl_absorpt_correction_T_min 0.5973
_exptl_absorpt_correction_type multi-scan
_exptl_absorpt_process_details '(SADABS; Sheldrick, 1996)'
_exptl_crystal_colour colourless
_exptl_crystal_density_diffrn 1.655
_exptl_crystal_density_method 'not measured'
_exptl_crystal_description Block
_exptl_crystal_F_000 840
_exptl_crystal_size_max 0.35
_exptl_crystal_size_mid 0.22
_exptl_crystal_size_min 0.20
_refine_diff_density_max 0.458
_refine_diff_density_min -0.424
_refine_ls_extinction_method none
_refine_ls_goodness_of_fit_ref 1.045
_refine_ls_hydrogen_treatment mixed
_refine_ls_matrix_type full
_refine_ls_number_parameters 230
_refine_ls_number_reflns 3759
_refine_ls_number_restraints 1
_refine_ls_restrained_S_all 1.045
_refine_ls_R_factor_all 0.0446
_refine_ls_R_factor_gt 0.0371
_refine_ls_shift/su_max 0.001
_refine_ls_shift/su_mean 0.000
_refine_ls_structure_factor_coef Fsqd
_refine_ls_weighting_details 'calc w = 1/[\s^2^(Fo^2^)+(0.0623P)^2^+0.7163P] where P = (Fo^2^+2Fc^2^)/3'
_refine_ls_weighting_scheme calc
_refine_ls_wR_factor_gt 0.1034
_refine_ls_wR_factor_ref 0.1083
_reflns_number_gt 3188
_reflns_number_total 3759
_reflns_threshold_expression I>2\s(I)
_cod_data_source_file ci6613.cif
_cod_data_source_block I
_cod_original_sg_symbol_H-M 'P 21/c'
_cod_database_code 2206386
_cod_database_fobs_code 2206386

loop_
_symmetry_equiv_pos_as_xyz
'x, y, z'
'-x, y+1/2, -z+1/2'
'-x, -y, -z'
'x, -y-1/2, z-1/2'

loop_
_atom_site_label
_atom_site_fract_x
_atom_site_fract_y
_atom_site_fract_z
_atom_site_U_iso_or_equiv
_atom_site_adp_type
_atom_site_calc_flag
_atom_site_refinement_flags
_atom_site_occupancy
_atom_site_type_symbol
Zn1 0.57714(3) 0.98764(3) 0.38781(2) 0.04361(12) Uani d . 1 Zn
S1 0.76277(7) 1.34304(6) 0.48582(7) 0.0624(2) Uani d . 1 S
O1 -0.13006(18) 1.0790(2) 0.22679(18) 0.0678(6) Uani d . 1 O
O2 -0.0803(2) 0.9054(2) 0.1825(2) 0.0808(7) Uani d . 1 O
O3 0.42824(15) 1.08280(16) 0.38876(15) 0.0539(5) Uani d . 1 O
O4 0.61029(19) 1.00709(18) 0.21550(15) 0.0541(5) Uani d D 1 O
N1 -0.0536(2) 0.9981(2) 0.22192(18) 0.0524(6) Uani d . 1 N
N2 0.47701(17) 0.84697(17) 0.36168(15) 0.0403(4) Uani d . 1 N
N3 0.71845(18) 0.87134(18) 0.40644(14) 0.0410(4) Uani d . 1 N
N4 0.6809(2) 1.1244(2) 0.42005(18) 0.0542(6) Uani d . 1 N
C1 0.2802(2) 0.9431(2) 0.31451(16) 0.0379(5) Uani d . 1 C
C2 0.3168(2) 1.0579(2) 0.34964(17) 0.0406(5) Uani d . 1 C
C3 0.2247(2) 1.1466(2) 0.34293(19) 0.0464(6) Uani d . 1 C
H3 0.2461 1.2209 0.3668 0.056 Uiso calc R 1 H
C4 0.1052(2) 1.1279(2) 0.30271(18) 0.0454(5) Uani d . 1 C
H4 0.0460 1.1881 0.2998 0.054 Uiso calc R 1 H
C5 0.0732(2) 1.0171(2) 0.26602(18) 0.0417(5) Uani d . 1 C
C6 0.1576(2) 0.9260(2) 0.27197(18) 0.0434(5) Uani d . 1 C
H6 0.1335 0.8526 0.2476 0.052 Uiso calc R 1 H
C7 0.3620(2) 0.8430(2) 0.32659(18) 0.0425(5) Uani d . 1 C
H7 0.3292 0.7702 0.3076 0.051 Uiso calc R 1 H
C8 0.5445(3) 0.7359(2) 0.3776(2) 0.0574(7) Uani d . 1 C
H8A 0.5339 0.6881 0.3190 0.069 Uiso calc R 1 H
H8B 0.5099 0.6933 0.4308 0.069 Uiso calc R 1 H
C9 0.6828(2) 0.7590(2) 0.40205(17) 0.0430(5) Uani d . 1 C
C10 0.7673(3) 0.6681(3) 0.4200(2) 0.0534(6) Uani d . 1 C
H10 0.7400 0.5906 0.4180 0.064 Uiso calc R 1 H
C11 0.8930(3) 0.6945(3) 0.4411(2) 0.0563(7) Uani d . 1 C
H11 0.9518 0.6349 0.4536 0.068 Uiso calc R 1 H
C12 0.9308(3) 0.8110(3) 0.4435(2) 0.0573(7) Uani d . 1 C
H12 1.0154 0.8307 0.4565 0.069 Uiso calc R 1 H
C13 0.8415(2) 0.8965(3) 0.42634(18) 0.0487(6) Uani d . 1 C
H13 0.8667 0.9746 0.4285 0.058 Uiso calc R 1 H
C14 0.7144(2) 1.2161(2) 0.44583(18) 0.0411(5) Uani d . 1 C
C15 0.5646(3) 0.9324(3) 0.1394(2) 0.0668(8) Uani d . 1 C
H15A 0.5838 0.8525 0.1569 0.100 Uiso calc R 1 H
H15B 0.6039 0.9521 0.0805 0.100 Uiso calc R 1 H
H15C 0.4748 0.9416 0.1286 0.100 Uiso calc R 1 H
H4A 0.6846(16) 1.024(3) 0.204(3) 0.080 Uiso d D 1 H

loop_
_atom_site_aniso_label
_atom_site_aniso_U_11
_atom_site_aniso_U_22
_atom_site_aniso_U_33
_atom_site_aniso_U_12
_atom_site_aniso_U_13
_atom_site_aniso_U_23
Zn1 0.03411(17) 0.04035(18) 0.0556(2) -0.00178(10) -0.00180(12) -0.00703(12)
S1 0.0574(4) 0.0384(4) 0.0894(6) -0.0041(3) -0.0096(4) -0.0074(3)
O1 0.0390(10) 0.0736(14) 0.0882(15) 0.0001(10) -0.0130(10) 0.0126(12)
O2 0.0554(13) 0.0723(15) 0.1095(19) -0.0151(11) -0.0294(12) -0.0109(14)
O3 0.0328(8) 0.0446(10) 0.0830(13) 0.0010(7) -0.0059(8) -0.0233(9)
O4 0.0411(10) 0.0686(13) 0.0517(11) -0.0047(8) -0.0033(8) 0.0047(8)
N1 0.0376(12) 0.0637(15) 0.0547(13) -0.0093(10) -0.0055(10) 0.0150(11)
N2 0.0340(9) 0.0355(10) 0.0512(11) -0.0022(8) 0.0022(8) 0.0004(8)
N3 0.0364(10) 0.0461(11) 0.0402(10) 0.0020(8) 0.0012(8) 0.0026(8)
N4 0.0414(11) 0.0480(13) 0.0720(15) -0.0066(9) -0.0035(10) -0.0133(11)
C1 0.0339(11) 0.0393(12) 0.0401(11) -0.0051(9) 0.0011(9) -0.0014(9)
C2 0.0352(11) 0.0434(12) 0.0430(12) -0.0036(9) 0.0023(9) -0.0067(10)
C3 0.0417(12) 0.0436(13) 0.0532(14) 0.0006(10) -0.0014(10) -0.0101(11)
C4 0.0364(12) 0.0500(14) 0.0494(13) 0.0043(10) 0.0010(10) 0.0033(11)
C5 0.0304(11) 0.0546(14) 0.0396(12) -0.0071(9) -0.0017(9) 0.0070(10)
C6 0.0408(12) 0.0435(13) 0.0456(13) -0.0110(10) -0.0002(10) 0.0009(10)
C7 0.0424(12) 0.0370(12) 0.0482(13) -0.0084(9) 0.0045(10) -0.0014(10)
C8 0.0457(14) 0.0399(14) 0.086(2) -0.0002(11) -0.0013(13) 0.0054(13)
C9 0.0431(13) 0.0446(13) 0.0416(12) 0.0051(10) 0.0053(10) 0.0014(10)
C10 0.0577(16) 0.0484(15) 0.0546(15) 0.0128(12) 0.0073(12) 0.0007(12)
C11 0.0487(14) 0.0681(18) 0.0524(15) 0.0220(13) 0.0056(11) 0.0022(13)
C12 0.0384(13) 0.078(2) 0.0548(15) 0.0104(13) -0.0014(11) 0.0023(14)
C13 0.0380(12) 0.0579(15) 0.0495(13) 0.0003(11) -0.0022(10) 0.0050(12)
C14 0.0272(10) 0.0457(13) 0.0496(13) 0.0015(9) -0.0034(9) 0.0000(10)
C15 0.073(2) 0.0646(19) 0.0629(18) -0.0016(16) 0.0036(15) -0.0048(15)

loop_
_atom_type_symbol
_atom_type_description
_atom_type_scat_dispersion_real
_atom_type_scat_dispersion_imag
_atom_type_scat_source
C C 0.0033 0.0016 'International Tables Vol C Tables 4.2.6.8 and 6.1.1.4'
H H 0.0000 0.0000 'International Tables Vol C Tables 4.2.6.8 and 6.1.1.4'
N N 0.0061 0.0033 'International Tables Vol C Tables 4.2.6.8 and 6.1.1.4'
O O 0.0106 0.0060 'International Tables Vol C Tables 4.2.6.8 and 6.1.1.4'
Zn Zn 0.2839 1.4301 'International Tables Vol C Tables 4.2.6.8 and 6.1.1.4'
S S 0.1246 0.1234 'International Tables Vol C Tables 4.2.6.8 and 6.1.1.4'

loop_
_geom_angle_atom_site_label_1
_geom_angle_atom_site_label_2
_geom_angle_atom_site_label_3
_geom_angle
_geom_angle_publ_flag
O3 Zn1 N4 89.93(8) y
O3 Zn1 N2 91.59(7) y
N4 Zn1 N2 177.05(9) y
O3 Zn1 N3 169.37(9) y
N4 Zn1 N3 95.45(9) y
N2 Zn1 N3 82.65(8) y
O3 Zn1 O4 97.62(8) y
N4 Zn1 O4 91.61(9) y
N2 Zn1 O4 90.70(8) y
N3 Zn1 O4 91.40(7) y
C2 O3 Zn1 127.05(16) ?
C15 O4 Zn1 126.94(19) ?
C15 O4 H4A 107(3) ?
Zn1 O4 H4A 114(3) ?
O2 N1 O1 122.8(2) ?
O2 N1 C5 119.8(2) ?
O1 N1 C5 117.4(2) ?
C7 N2 C8 118.0(2) ?
C7 N2 Zn1 126.34(17) ?
C8 N2 Zn1 115.53(15) ?
C9 N3 C13 118.7(2) ?
C9 N3 Zn1 114.92(16) ?
C13 N3 Zn1 126.28(19) ?
C14 N4 Zn1 163.1(2) ?
C6 C1 C7 118.3(2) ?
C6 C1 C2 119.1(2) ?
C7 C1 C2 122.5(2) ?
O3 C2 C3 118.7(2) ?
O3 C2 C1 123.7(2) ?
C3 C2 C1 117.6(2) ?
C4 C3 C2 122.5(2) ?
C4 C3 H3 118.8 ?
C2 C3 H3 118.8 ?
C3 C4 C5 118.9(2) ?
C3 C4 H4 120.5 ?
C5 C4 H4 120.5 ?
C6 C5 C4 121.6(2) ?
C6 C5 N1 119.7(2) ?
C4 C5 N1 118.7(2) ?
C5 C6 C1 120.3(2) ?
C5 C6 H6 119.9 ?
C1 C6 H6 119.9 ?
N2 C7 C1 124.6(2) ?
N2 C7 H7 117.7 ?
C1 C7 H7 117.7 ?
N2 C8 C9 110.0(2) ?
N2 C8 H8A 109.7 ?
C9 C8 H8A 109.7 ?
N2 C8 H8B 109.7 ?
C9 C8 H8B 109.7 ?
H8A C8 H8B 108.2 ?
N3 C9 C10 122.2(2) ?
N3 C9 C8 116.5(2) ?
C10 C9 C8 121.3(2) ?
C11 C10 C9 118.7(3) ?
C11 C10 H10 120.6 ?
C9 C10 H10 120.6 ?
C10 C11 C12 119.2(3) ?
C10 C11 H11 120.4 ?
C12 C11 H11 120.4 ?
C13 C12 C11 118.8(3) ?
C13 C12 H12 120.6 ?
C11 C12 H12 120.6 ?
N3 C13 C12 122.3(3) ?
N3 C13 H13 118.9 ?
C12 C13 H13 118.9 ?
N4 C14 S1 178.0(2) ?
O4 C15 H15A 109.5 ?
O4 C15 H15B 109.5 ?
H15A C15 H15B 109.5 ?
O4 C15 H15C 109.5 ?
H15A C15 H15C 109.5 ?
H15B C15 H15C 109.5 ?

loop_
_geom_bond_atom_site_label_1
_geom_bond_atom_site_label_2
_geom_bond_distance
_geom_bond_publ_flag
Zn1 O3 1.918(2) y
Zn1 N4 1.941(2) y
Zn1 N2 1.943(2) y
Zn1 N3 2.005(2) y
Zn1 O4 2.420(2) y
S1 C14 1.618(3) ?
O1 N1 1.234(3) ?
O2 N1 1.211(3) ?
O3 C2 1.294(3) ?
O4 C15 1.405(4) ?
O4 H4A 0.835(10) ?
N1 C5 1.451(3) ?
N2 C7 1.280(3) ?
N2 C8 1.464(3) ?
N3 C9 1.336(3) ?
N3 C13 1.346(3) ?
N4 C14 1.151(3) ?
C1 C6 1.400(3) ?
C1 C7 1.437(3) ?
C1 C2 1.439(3) ?
C2 C3 1.405(3) ?
C3 C4 1.363(3) ?
C3 H3 0.93 ?
C4 C5 1.392(4) ?
C4 H4 0.93 ?
C5 C6 1.370(4) ?
C6 H6 0.93 ?
C7 H7 0.93 ?
C8 C9 1.505(3) ?
C8 H8A 0.97 ?
C8 H8B 0.97 ?
C9 C10 1.381(3) ?
C10 C11 1.378(4) ?
C10 H10 0.93 ?
C11 C12 1.387(5) ?
C11 H11 0.93 ?
C12 C13 1.368(4) ?
C12 H12 0.93 ?
C13 H13 0.93 ?
C15 H15A 0.96 ?
C15 H15B 0.96 ?
C15 H15C 0.96 ?

loop_
_geom_hbond_atom_site_label_D
_geom_hbond_atom_site_label_H
_geom_hbond_atom_site_label_A
_geom_hbond_site_symmetry_A
_geom_hbond_distance_DH
_geom_hbond_distance_HA
_geom_hbond_distance_DA
_geom_hbond_angle_DHA
O4 H4A O1 1_655 0.835(10) 2.068(17) 2.869(3) 161(4)

loop_
_geom_torsion_atom_site_label_1
_geom_torsion_atom_site_label_2
_geom_torsion_atom_site_label_3
_geom_torsion_atom_site_label_4
_geom_torsion
N4 Zn1 O3 C2 161.6(2)
N2 Zn1 O3 C2 -20.9(2)
N3 Zn1 O3 C2 -77.8(5)
O4 Zn1 O3 C2 70.0(2)
O3 Zn1 O4 C15 -92.0(2)
N4 Zn1 O4 C15 177.9(2)
N2 Zn1 O4 C15 -0.3(2)
N3 Zn1 O4 C15 82.4(2)
O3 Zn1 N2 C7 19.7(2)
N3 Zn1 N2 C7 -169.3(2)
O4 Zn1 N2 C7 -77.9(2)
O3 Zn1 N2 C8 -165.1(2)
N3 Zn1 N2 C8 5.98(19)
O4 Zn1 N2 C8 97.30(19)
O3 Zn1 N3 C9 52.2(5)
N4 Zn1 N3 C9 172.28(17)
N2 Zn1 N3 C9 -5.45(17)
O4 Zn1 N3 C9 -95.97(17)
O3 Zn1 N3 C13 -125.0(4)
N4 Zn1 N3 C13 -4.9(2)
N2 Zn1 N3 C13 177.4(2)
O4 Zn1 N3 C13 86.9(2)
O3 Zn1 N4 C14 17.9(8)
N3 Zn1 N4 C14 -153.0(8)
O4 Zn1 N4 C14 115.5(8)
Zn1 O3 C2 C3 -169.03(18)
Zn1 O3 C2 C1 12.7(4)
C6 C1 C2 O3 -179.0(2)
C7 C1 C2 O3 4.8(4)
C6 C1 C2 C3 2.7(3)
C7 C1 C2 C3 -173.5(2)
O3 C2 C3 C4 179.9(2)
C1 C2 C3 C4 -1.6(4)
C2 C3 C4 C5 -0.6(4)
C3 C4 C5 C6 1.9(4)
C3 C4 C5 N1 -179.1(2)
O2 N1 C5 C6 -7.0(4)
O1 N1 C5 C6 173.0(2)
O2 N1 C5 C4 174.0(3)
O1 N1 C5 C4 -6.0(3)
C4 C5 C6 C1 -0.9(4)
N1 C5 C6 C1 -179.9(2)
C7 C1 C6 C5 174.9(2)
C2 C1 C6 C5 -1.5(3)
C8 N2 C7 C1 174.5(2)
Zn1 N2 C7 C1 -10.3(4)
C6 C1 C7 N2 177.9(2)
C2 C1 C7 N2 -5.9(4)
C7 N2 C8 C9 170.2(2)
Zn1 N2 C8 C9 -5.5(3)
C13 N3 C9 C10 1.9(4)
Zn1 N3 C9 C10 -175.45(19)
C13 N3 C9 C8 -178.8(2)
Zn1 N3 C9 C8 3.8(3)
N2 C8 C9 N3 1.0(3)
N2 C8 C9 C10 -179.8(2)
N3 C9 C10 C11 -1.4(4)
C8 C9 C10 C11 179.3(3)
C9 C10 C11 C12 -0.1(4)
C10 C11 C12 C13 1.1(4)
C9 N3 C13 C12 -0.9(4)
Zn1 N3 C13 C12 176.1(2)
C11 C12 C13 N3 -0.6(4)
